data_7044848
loop_
_publ_author_name
'Sindlinger, Christian P.'
'Lawrence, Samuel R.'
'Acharya, Shravan'
'Ohlin, C. Andr\'e'
'Stasch, Andreas'

_publ_section_title
;
 PNacPNacE: (E = Ga, In, Tl) - monomeric group 13 metal(I) heterocycles
 stabilized by a sterically demanding bis(iminophosphoranyl)methanide
;
_journal_name_full 'Dalton Transactions'
_journal_paper_doi 10.1039/C7DT04048B
_journal_year 2017
_chemical_formula_sum 'C49 H55 N2 P2 Tl'
_chemical_formula_weight 938.26
_space_group_crystal_system monoclinic
_space_group_IT_number 14
_space_group_name_Hall '-P 2yn'
_space_group_name_H-M_alt 'P 1 21/n 1'
_symmetry_space_group_name_Hall '-P 2yn'
_symmetry_space_group_name_H-M 'P 1 21/n 1'
_atom_sites_solution_hydrogens geom
_audit_creation_method SHELXL-2014/7
_audit_update_record
;
2017-11-21 deposited with the CCDC.
2017-11-23 downloaded from the CCDC.
;
_cell_angle_alpha 90
_cell_angle_beta 107.83(3)
_cell_angle_gamma 90
_cell_formula_units_Z 4
_cell_length_a 13.367(3)
_cell_length_b 19.711(4)
_cell_length_c 16.535(3)
_cell_measurement_reflns_used 56939
_cell_measurement_temperature 100(2)
_cell_measurement_theta_max 28.610
_cell_measurement_theta_min 1.656
_cell_volume 4147.3(16)
_computing_cell_refinement 'XDS (Kabsch, 1993)'
_computing_data_collection 'BluIce (McPhillips, 2002)'
_computing_data_reduction 'XDS (Kabsch, 1993)'
_computing_molecular_graphics 'X-Seed (Barbour, 1999)'
_computing_structure_refinement 'SHELXL-2014/7 (Sheldrick, 2014)'
_computing_structure_solution 'SHELXS-97 (Sheldrick, 1990)'
_diffrn_ambient_temperature 100(2)
_diffrn_measured_fraction_theta_full 0.954
_diffrn_measured_fraction_theta_max 0.925
_diffrn_measurement_device_type 'ADSC quantum 210r'
_diffrn_measurement_method 'f\ scan'
_diffrn_radiation_monochromator 'Silicon Double Crystal'
_diffrn_radiation_type synchrotron
_diffrn_radiation_wavelength 0.7107
_diffrn_reflns_av_R_equivalents 0.0302
_diffrn_reflns_av_unetI/netI 0.0173
_diffrn_reflns_Laue_measured_fraction_full 0.954
_diffrn_reflns_Laue_measured_fraction_max 0.925
_diffrn_reflns_limit_h_max 17
_diffrn_reflns_limit_h_min -17
_diffrn_reflns_limit_k_max 25
_diffrn_reflns_limit_k_min -25
_diffrn_reflns_limit_l_max 22
_diffrn_reflns_limit_l_min -21
_diffrn_reflns_number 54404
_diffrn_reflns_point_group_measured_fraction_full 0.954
_diffrn_reflns_point_group_measured_fraction_max 0.925
_diffrn_reflns_theta_full 25.241
_diffrn_reflns_theta_max 28.610
_diffrn_reflns_theta_min 1.656
_diffrn_source 'Australian Synchrotron'
_exptl_absorpt_coefficient_mu 4.008
_exptl_absorpt_correction_type none
_exptl_crystal_colour colourless
_exptl_crystal_density_diffrn 1.503
_exptl_crystal_description block
_exptl_crystal_F_000 1896
_exptl_crystal_size_max 0.040
_exptl_crystal_size_mid 0.030
_exptl_crystal_size_min 0.020
_refine_diff_density_max 0.588
_refine_diff_density_min -3.196
_refine_diff_density_rms 0.121
_refine_ls_extinction_method none
_refine_ls_goodness_of_fit_ref 1.047
_refine_ls_hydrogen_treatment constr
_refine_ls_matrix_type full
_refine_ls_number_parameters 495
_refine_ls_number_reflns 9815
_refine_ls_number_restraints 0
_refine_ls_restrained_S_all 1.047
_refine_ls_R_factor_all 0.0292
_refine_ls_R_factor_gt 0.0283
_refine_ls_shift/su_max 0.002
_refine_ls_shift/su_mean 0.000
_refine_ls_structure_factor_coef Fsqd
_refine_ls_weighting_details 'w=1/[\s^2^(Fo^2^)+(0.0539P)^2^+6.0504P] where P=(Fo^2^+2Fc^2^)/3'
_refine_ls_weighting_scheme calc
_refine_ls_wR_factor_gt 0.0798
_refine_ls_wR_factor_ref 0.0805
_reflns_Friedel_coverage 0.000
_reflns_number_gt 9438
_reflns_number_total 9815
_reflns_threshold_expression 'I > 2\s(I)'
_cod_data_source_file c7dt04048b3.cif
_cod_data_source_block compound3
_cod_database_code 7044848
_shelx_shelxl_version_number 2014/7
_shelx_space_group_comment
;
The symmetry employed for this shelxl refinement is uniquely defined
by the following loop, which should always be used as a source of
symmetry information in preference to the above space-group names.
They are only intended as comments.
;
_shelx_estimated_absorpt_t_min 0.856
_shelx_estimated_absorpt_t_max 0.924

loop_
_space_group_symop_operation_xyz
'x, y, z'
'-x+1/2, y+1/2, -z+1/2'
'-x, -y, -z'
'x-1/2, -y-1/2, z-1/2'

loop_
_atom_site_label
_atom_site_type_symbol
_atom_site_fract_x
_atom_site_fract_y
_atom_site_fract_z
_atom_site_U_iso_or_equiv
_atom_site_adp_type
_atom_site_occupancy
_atom_site_site_symmetry_order
_atom_site_calc_flag
_atom_site_refinement_flags_posn
_atom_site_refinement_flags_adp
Tl1 Tl 0.51510(2) 0.04275(2) 0.61876(2) 0.01551(5) Uani 1 1 d . .
P1 P 0.43598(5) 0.03128(3) 0.81856(4) 0.01058(11) Uani 1 1 d . .
N1 N 0.40927(16) 0.04279(9) 0.71732(14) 0.0109(4) Uani 1 1 d . .
C1 C 0.55967(17) -0.00184(11) 0.85876(15) 0.0113(4) Uani 1 1 d . .
H1 H 0.5935 0.0042 0.9178 0.014 Uiso 1 1 calc R U
P2 P 0.62836(5) -0.04478(3) 0.80293(4) 0.01115(12) Uani 1 1 d . .
N2 N 0.66010(15) -0.00743(10) 0.72760(14) 0.0132(4) Uani 1 1 d . .
C2 C 0.43189(18) 0.10841(12) 0.88037(16) 0.0131(4) Uani 1 1 d . .
C3 C 0.5083(2) 0.15803(13) 0.88655(16) 0.0165(5) Uani 1 1 d . .
H3 H 0.5602 0.1508 0.8590 0.020 Uiso 1 1 calc R U
C4 C 0.5106(2) 0.21750(13) 0.93168(18) 0.0193(5) Uani 1 1 d . .
H4 H 0.5636 0.2504 0.9350 0.023 Uiso 1 1 calc R U
C5 C 0.4349(2) 0.22884(13) 0.97216(18) 0.0205(5) Uani 1 1 d . .
H5 H 0.4358 0.2696 1.0030 0.025 Uiso 1 1 calc R U
C6 C 0.3582(2) 0.18023(14) 0.96716(19) 0.0224(5) Uani 1 1 d . .
H6 H 0.3063 0.1879 0.9945 0.027 Uiso 1 1 calc R U
C7 C 0.3569(2) 0.12010(13) 0.92223(17) 0.0176(5) Uani 1 1 d . .
H7 H 0.3047 0.0868 0.9200 0.021 Uiso 1 1 calc R U
C8 C 0.33461(19) -0.01913(12) 0.84398(16) 0.0133(4) Uani 1 1 d . .
C9 C 0.3643(2) -0.07312(12) 0.90081(17) 0.0164(5) Uani 1 1 d . .
H9 H 0.4366 -0.0845 0.9237 0.020 Uiso 1 1 calc R U
C10 C 0.2893(2) -0.11065(13) 0.92438(17) 0.0183(5) Uani 1 1 d . .
H10 H 0.3105 -0.1477 0.9626 0.022 Uiso 1 1 calc R U
C11 C 0.1835(2) -0.09399(13) 0.89213(18) 0.0193(5) Uani 1 1 d . .
H11 H 0.1323 -0.1199 0.9077 0.023 Uiso 1 1 calc R U
C12 C 0.1527(2) -0.03934(13) 0.8371(2) 0.0191(6) Uani 1 1 d . .
H12 H 0.0806 -0.0273 0.8160 0.023 Uiso 1 1 calc R U
C13 C 0.22745(19) -0.00206(13) 0.81257(16) 0.0160(4) Uani 1 1 d . .
H13 H 0.2058 0.0350 0.7745 0.019 Uiso 1 1 calc R U
C14 C 0.55479(18) -0.11951(11) 0.75244(17) 0.0138(4) Uani 1 1 d . .
C15 C 0.54071(19) -0.13598(12) 0.66845(16) 0.0145(4) Uani 1 1 d . .
H15 H 0.5685 -0.1071 0.6346 0.017 Uiso 1 1 calc R U
C16 C 0.4858(2) -0.19497(14) 0.63264(19) 0.0229(5) Uani 1 1 d . .
H16 H 0.4757 -0.2055 0.5746 0.027 Uiso 1 1 calc R U
C17 C 0.4464(2) -0.23772(14) 0.6818(2) 0.0265(6) Uani 1 1 d . .
H17 H 0.4091 -0.2775 0.6577 0.032 Uiso 1 1 calc R U
C18 C 0.4616(2) -0.22228(13) 0.7666(2) 0.0242(6) Uani 1 1 d . .
H18 H 0.4357 -0.2520 0.8008 0.029 Uiso 1 1 calc R U
C19 C 0.5148(2) -0.16331(13) 0.80184(18) 0.0182(5) Uani 1 1 d . .
H19 H 0.5240 -0.1527 0.8597 0.022 Uiso 1 1 calc R U
C20 C 0.74518(18) -0.07740(12) 0.88149(16) 0.0132(4) Uani 1 1 d . .
C21 C 0.7816(2) -0.14277(13) 0.87370(18) 0.0183(5) Uani 1 1 d . .
H21 H 0.7428 -0.1713 0.8287 0.022 Uiso 1 1 calc R U
C22 C 0.8742(2) -0.16648(14) 0.93131(19) 0.0225(5) Uani 1 1 d . .
H22 H 0.8982 -0.2111 0.9255 0.027 Uiso 1 1 calc R U
C23 C 0.9317(2) -0.12530(16) 0.9971(2) 0.0257(6) Uani 1 1 d . .
H23 H 0.9946 -0.1417 1.0366 0.031 Uiso 1 1 calc R U
C24 C 0.8967(2) -0.05995(16) 1.0050(2) 0.0257(6) Uani 1 1 d . .
H24 H 0.9362 -0.0315 1.0498 0.031 Uiso 1 1 calc R U
C25 C 0.8041(2) -0.03608(13) 0.9477(2) 0.0200(6) Uani 1 1 d . .
H25 H 0.7807 0.0086 0.9535 0.024 Uiso 1 1 calc R U
C26 C 0.30601(18) 0.06008(12) 0.66463(15) 0.0116(4) Uani 1 1 d . .
C27 C 0.23540(18) 0.00865(12) 0.62194(16) 0.0128(4) Uani 1 1 d . .
C28 C 0.1328(2) 0.02654(14) 0.57578(17) 0.0163(5) Uani 1 1 d . .
H28 H 0.0845 -0.0079 0.5487 0.020 Uiso 1 1 calc R U
C29 C 0.09976(19) 0.09378(13) 0.56861(17) 0.0172(5) Uani 1 1 d . .
H29 H 0.0285 0.1048 0.5398 0.021 Uiso 1 1 calc R U
C30 C 0.17165(19) 0.14453(12) 0.60379(16) 0.0153(4) Uani 1 1 d . .
H30 H 0.1502 0.1906 0.5959 0.018 Uiso 1 1 calc R U
C31 C 0.27534(18) 0.12899(12) 0.65078(16) 0.0131(4) Uani 1 1 d . .
C32 C 0.26969(19) -0.06478(12) 0.61979(17) 0.0161(5) Uani 1 1 d . .
H32 H 0.3413 -0.0699 0.6617 0.019 Uiso 1 1 calc R U
C33 C 0.2777(2) -0.08088(14) 0.53119(19) 0.0229(5) Uani 1 1 d . .
H33A H 0.2089 -0.0743 0.4887 0.034 Uiso 1 1 calc R U
H33B H 0.3001 -0.1281 0.5296 0.034 Uiso 1 1 calc R U
H33C H 0.3292 -0.0505 0.5187 0.034 Uiso 1 1 calc R U
C34 C 0.1966(2) -0.11586(13) 0.6427(2) 0.0240(6) Uani 1 1 d . .
H34A H 0.1951 -0.1072 0.7007 0.036 Uiso 1 1 calc R U
H34B H 0.2224 -0.1620 0.6392 0.036 Uiso 1 1 calc R U
H34C H 0.1256 -0.1112 0.6030 0.036 Uiso 1 1 calc R U
C35 C 0.35341(19) 0.18649(12) 0.68074(17) 0.0146(4) Uani 1 1 d . .
H35 H 0.4202 0.1667 0.7186 0.018 Uiso 1 1 calc R U
C36 C 0.3779(2) 0.21947(13) 0.60464(18) 0.0195(5) Uani 1 1 d . .
H36A H 0.4052 0.1850 0.5742 0.029 Uiso 1 1 calc R U
H36B H 0.4306 0.2552 0.6250 0.029 Uiso 1 1 calc R U
H36C H 0.3135 0.2392 0.5662 0.029 Uiso 1 1 calc R U
C37 C 0.3164(2) 0.24070(13) 0.73156(17) 0.0191(5) Uani 1 1 d . .
H37A H 0.2535 0.2632 0.6947 0.029 Uiso 1 1 calc R U
H37B H 0.3723 0.2743 0.7531 0.029 Uiso 1 1 calc R U
H37C H 0.2997 0.2193 0.7794 0.029 Uiso 1 1 calc R U
C38 C 0.75862(18) 0.02014(12) 0.72819(16) 0.0135(4) Uani 1 1 d . .
C39 C 0.82794(19) -0.01935(13) 0.69741(16) 0.0146(4) Uani 1 1 d . .
C40 C 0.9175(2) 0.01079(14) 0.68688(18) 0.0190(5) Uani 1 1 d . .
H40 H 0.9625 -0.0154 0.6645 0.023 Uiso 1 1 calc R U
C41 C 0.9426(2) 0.07823(15) 0.70835(19) 0.0220(5) Uani 1 1 d . .
H41 H 1.0042 0.0979 0.7011 0.026 Uiso 1 1 calc R U
C42 C 0.8764(2) 0.11602(13) 0.7404(2) 0.0215(5) Uani 1 1 d . .
H42 H 0.8934 0.1620 0.7555 0.026 Uiso 1 1 calc R U
C43 C 0.78486(19) 0.08844(13) 0.75121(17) 0.0166(5) Uani 1 1 d . .
C44 C 0.8027(2) -0.09272(13) 0.67194(18) 0.0178(5) Uani 1 1 d . .
H44 H 0.7566 -0.1102 0.7050 0.021 Uiso 1 1 calc R U
C45 C 0.7405(3) -0.09765(16) 0.57826(19) 0.0287(6) Uani 1 1 d . .
H45A H 0.6781 -0.0687 0.5664 0.043 Uiso 1 1 calc R U
H45B H 0.7188 -0.1448 0.5641 0.043 Uiso 1 1 calc R U
H45C H 0.7845 -0.0827 0.5439 0.043 Uiso 1 1 calc R U
C46 C 0.9002(2) -0.13831(15) 0.6928(3) 0.0326(7) Uani 1 1 d . .
H46A H 0.8786 -0.1854 0.6783 0.049 Uiso 1 1 calc R U
H46B H 0.9384 -0.1351 0.7536 0.049 Uiso 1 1 calc R U
H46C H 0.9460 -0.1235 0.6599 0.049 Uiso 1 1 calc R U
C47 C 0.7143(2) 0.13406(12) 0.78371(18) 0.0181(5) Uani 1 1 d . .
H47 H 0.6561 0.1057 0.7919 0.022 Uiso 1 1 calc R U
C48 C 0.6653(2) 0.18949(14) 0.7187(2) 0.0266(6) Uani 1 1 d . .
H48A H 0.6124 0.2142 0.7369 0.040 Uiso 1 1 calc R U
H48B H 0.6321 0.1687 0.6631 0.040 Uiso 1 1 calc R U
H48C H 0.7203 0.2210 0.7145 0.040 Uiso 1 1 calc R U
C49 C 0.7735(2) 0.16650(15) 0.8691(2) 0.0237(5) Uani 1 1 d . .
H49A H 0.8027 0.1308 0.9110 0.036 Uiso 1 1 calc R U
H49B H 0.7249 0.1946 0.8887 0.036 Uiso 1 1 calc R U
H49C H 0.8306 0.1948 0.8624 0.036 Uiso 1 1 calc R U

loop_
_atom_site_aniso_label
_atom_site_aniso_U_11
_atom_site_aniso_U_22
_atom_site_aniso_U_33
_atom_site_aniso_U_23
_atom_site_aniso_U_13
_atom_site_aniso_U_12
Tl1 0.01331(6) 0.01958(7) 0.01442(7) 0.00306(3) 0.00538(4) 0.00262(3)
P1 0.0099(3) 0.0098(2) 0.0124(3) 0.00037(19) 0.0039(2) 0.00103(19)
N1 0.0085(9) 0.0154(10) 0.0071(11) 0.0004(6) -0.0003(7) 0.0014(6)
C1 0.0105(9) 0.0127(10) 0.0099(11) 0.0003(7) 0.0020(8) 0.0014(7)
P2 0.0097(3) 0.0104(3) 0.0136(3) 0.00020(18) 0.0039(2) 0.00045(18)
N2 0.0103(8) 0.0141(9) 0.0172(11) 0.0001(7) 0.0072(8) -0.0009(7)
C2 0.0118(10) 0.0143(10) 0.0124(12) -0.0002(8) 0.0026(8) 0.0029(8)
C3 0.0151(10) 0.0164(11) 0.0187(13) -0.0032(9) 0.0061(9) -0.0004(9)
C4 0.0217(12) 0.0164(11) 0.0187(13) -0.0025(9) 0.0047(10) -0.0021(9)
C5 0.0281(13) 0.0158(11) 0.0178(14) -0.0014(9) 0.0072(11) 0.0054(10)
C6 0.0280(13) 0.0200(12) 0.0235(15) -0.0020(10) 0.0144(11) 0.0033(10)
C7 0.0196(11) 0.0172(11) 0.0176(13) 0.0003(9) 0.0079(10) 0.0006(9)
C8 0.0143(10) 0.0134(10) 0.0132(12) -0.0012(8) 0.0058(9) -0.0004(8)
C9 0.0147(10) 0.0145(11) 0.0208(13) -0.0002(9) 0.0065(9) 0.0003(8)
C10 0.0224(12) 0.0154(11) 0.0186(14) 0.0022(9) 0.0085(10) -0.0013(9)
C11 0.0179(11) 0.0212(12) 0.0211(14) -0.0026(9) 0.0095(10) -0.0074(9)
C12 0.0136(12) 0.0273(14) 0.0163(15) -0.0018(9) 0.0042(10) -0.0021(9)
C13 0.0144(10) 0.0199(11) 0.0142(12) 0.0005(9) 0.0050(9) 0.0002(9)
C14 0.0106(10) 0.0110(10) 0.0194(13) -0.0007(8) 0.0039(9) 0.0017(8)
C15 0.0136(10) 0.0165(11) 0.0118(12) -0.0023(8) 0.0016(9) 0.0006(8)
C16 0.0211(12) 0.0199(12) 0.0238(15) -0.0062(10) 0.0013(11) 0.0021(10)
C17 0.0175(12) 0.0153(11) 0.0445(19) -0.0081(11) 0.0062(12) -0.0024(9)
C18 0.0195(12) 0.0158(12) 0.0403(18) -0.0005(11) 0.0135(12) -0.0029(9)
C19 0.0170(11) 0.0152(11) 0.0249(14) -0.0004(9) 0.0101(10) 0.0001(9)
C20 0.0095(9) 0.0147(10) 0.0163(12) 0.0021(8) 0.0051(9) 0.0023(8)
C21 0.0171(11) 0.0161(11) 0.0215(14) 0.0008(9) 0.0055(10) 0.0041(9)
C22 0.0196(12) 0.0229(13) 0.0249(15) 0.0041(10) 0.0066(11) 0.0095(10)
C23 0.0150(11) 0.0344(15) 0.0251(16) 0.0049(11) 0.0022(10) 0.0090(10)
C24 0.0168(12) 0.0323(14) 0.0243(16) -0.0060(12) 0.0008(11) 0.0023(11)
C25 0.0164(12) 0.0214(12) 0.0200(16) -0.0037(9) 0.0021(11) 0.0008(9)
C26 0.0098(10) 0.0129(10) 0.0123(12) 0.0009(8) 0.0036(8) -0.0001(8)
C27 0.0121(10) 0.0133(10) 0.0129(12) 0.0010(8) 0.0036(9) -0.0003(8)
C28 0.0131(11) 0.0176(11) 0.0176(14) -0.0013(9) 0.0036(10) -0.0020(9)
C29 0.0114(10) 0.0220(12) 0.0173(13) 0.0003(9) 0.0033(9) 0.0037(9)
C30 0.0142(10) 0.0157(10) 0.0158(13) 0.0013(8) 0.0046(9) 0.0042(8)
C31 0.0124(10) 0.0139(10) 0.0141(12) 0.0013(8) 0.0057(9) 0.0013(8)
C32 0.0161(11) 0.0117(10) 0.0190(13) 0.0004(9) 0.0031(9) -0.0012(8)
C33 0.0279(13) 0.0182(12) 0.0235(15) -0.0003(10) 0.0091(11) 0.0033(10)
C34 0.0313(14) 0.0153(11) 0.0271(16) -0.0006(10) 0.0113(12) -0.0068(10)
C35 0.0148(10) 0.0106(10) 0.0187(13) 0.0006(8) 0.0054(9) 0.0015(8)
C36 0.0203(12) 0.0171(11) 0.0224(14) 0.0027(9) 0.0085(10) -0.0002(9)
C37 0.0227(12) 0.0159(11) 0.0184(14) -0.0022(9) 0.0058(10) 0.0034(9)
C38 0.0118(10) 0.0144(11) 0.0158(12) 0.0027(8) 0.0064(9) -0.0004(8)
C39 0.0130(10) 0.0170(11) 0.0141(12) 0.0022(9) 0.0045(9) 0.0014(9)
C40 0.0141(11) 0.0226(12) 0.0223(14) 0.0036(10) 0.0083(10) 0.0016(9)
C41 0.0147(11) 0.0263(13) 0.0271(15) 0.0016(11) 0.0095(10) -0.0039(10)
C42 0.0188(12) 0.0170(11) 0.0308(16) 0.0005(10) 0.0107(11) -0.0045(9)
C43 0.0131(10) 0.0170(11) 0.0209(13) 0.0014(9) 0.0070(9) -0.0004(8)
C44 0.0191(11) 0.0156(11) 0.0227(14) -0.0005(9) 0.0121(10) 0.0012(9)
C45 0.0400(17) 0.0318(15) 0.0186(15) -0.0058(11) 0.0155(13) -0.0084(12)
C46 0.0264(14) 0.0203(13) 0.058(2) 0.0041(13) 0.0229(15) 0.0068(11)
C47 0.0151(11) 0.0128(10) 0.0269(14) -0.0022(9) 0.0074(10) -0.0010(8)
C48 0.0234(13) 0.0177(12) 0.0350(17) 0.0008(11) 0.0033(12) 0.0030(10)
C49 0.0189(12) 0.0247(13) 0.0285(16) -0.0047(11) 0.0088(11) -0.0015(10)

loop_
_atom_type_symbol
_atom_type_description
_atom_type_scat_dispersion_real
_atom_type_scat_dispersion_imag
_atom_type_scat_source
C C 0.0033 0.0016 'International Tables Vol C Tables 4.2.6.8 and 6.1.1.4'
H H 0.0000 0.0000 'International Tables Vol C Tables 4.2.6.8 and 6.1.1.4'
N N 0.0061 0.0033 'International Tables Vol C Tables 4.2.6.8 and 6.1.1.4'
P P 0.1023 0.0942 'International Tables Vol C Tables 4.2.6.8 and 6.1.1.4'
Tl Tl -2.8358 9.6688 'International Tables Vol C Tables 4.2.6.8 and 6.1.1.4'

loop_
_geom_angle_atom_site_label_1
_geom_angle_atom_site_label_2
_geom_angle_atom_site_label_3
_geom_angle
N2 Tl1 N1 89.98(7)
N1 P1 C1 109.66(12)
N1 P1 C8 111.69(11)
C1 P1 C8 113.51(11)
N1 P1 C2 115.08(10)
C1 P1 C2 106.78(11)
C8 P1 C2 99.84(11)
C26 N1 P1 122.02(17)
C26 N1 Tl1 103.87(15)
P1 N1 Tl1 134.05(12)
P1 C1 P2 126.37(15)
P1 C1 H1 116.8
P2 C1 H1 116.8
N2 P2 C1 120.17(11)
N2 P2 C20 110.03(11)
C1 P2 C20 105.96(12)
N2 P2 C14 104.34(12)
C1 P2 C14 110.05(11)
C20 P2 C14 105.44(11)
C38 N2 P2 129.17(18)
C38 N2 Tl1 112.26(15)
P2 N2 Tl1 114.94(10)
C3 C2 C7 117.8(2)
C3 C2 P1 118.28(18)
C7 C2 P1 123.88(19)
C4 C3 C2 121.8(2)
C4 C3 H3 119.1
C2 C3 H3 119.1
C3 C4 C5 119.7(2)
C3 C4 H4 120.1
C5 C4 H4 120.1
C6 C5 C4 119.6(2)
C6 C5 H5 120.2
C4 C5 H5 120.2
C5 C6 C7 120.5(2)
C5 C6 H6 119.8
C7 C6 H6 119.8
C6 C7 C2 120.6(2)
C6 C7 H7 119.7
C2 C7 H7 119.7
C9 C8 C13 118.6(2)
C9 C8 P1 119.40(18)
C13 C8 P1 121.81(19)
C8 C9 C10 120.8(2)
C8 C9 H9 119.6
C10 C9 H9 119.6
C11 C10 C9 120.2(2)
C11 C10 H10 119.9
C9 C10 H10 119.9
C12 C11 C10 119.8(2)
C12 C11 H11 120.1
C10 C11 H11 120.1
C11 C12 C13 120.3(3)
C11 C12 H12 119.9
C13 C12 H12 119.9
C12 C13 C8 120.3(2)
C12 C13 H13 119.8
C8 C13 H13 119.8
C15 C14 C19 118.8(2)
C15 C14 P2 122.54(19)
C19 C14 P2 118.6(2)
C14 C15 C16 120.7(2)
C14 C15 H15 119.6
C16 C15 H15 119.6
C17 C16 C15 120.0(3)
C17 C16 H16 120.0
C15 C16 H16 120.0
C16 C17 C18 119.8(3)
C16 C17 H17 120.1
C18 C17 H17 120.1
C17 C18 C19 120.2(3)
C17 C18 H18 119.9
C19 C18 H18 119.9
C18 C19 C14 120.5(3)
C18 C19 H19 119.8
C14 C19 H19 119.8
C21 C20 C25 118.7(2)
C21 C20 P2 120.54(19)
C25 C20 P2 120.58(19)
C22 C21 C20 120.6(2)
C22 C21 H21 119.7
C20 C21 H21 119.7
C23 C22 C21 120.2(2)
C23 C22 H22 119.9
C21 C22 H22 119.9
C22 C23 C24 119.7(3)
C22 C23 H23 120.2
C24 C23 H23 120.2
C23 C24 C25 120.3(3)
C23 C24 H24 119.9
C25 C24 H24 119.9
C24 C25 C20 120.5(3)
C24 C25 H25 119.8
C20 C25 H25 119.8
C31 C26 C27 119.3(2)
C31 C26 N1 120.3(2)
C27 C26 N1 120.3(2)
C28 C27 C26 119.0(2)
C28 C27 C32 118.7(2)
C26 C27 C32 122.2(2)
C29 C28 C27 121.4(2)
C29 C28 H28 119.3
C27 C28 H28 119.3
C30 C29 C28 119.4(2)
C30 C29 H29 120.3
C28 C29 H29 120.3
C29 C30 C31 121.1(2)
C29 C30 H30 119.4
C31 C30 H30 119.4
C30 C31 C26 119.2(2)
C30 C31 C35 118.9(2)
C26 C31 C35 121.8(2)
C27 C32 C34 113.6(2)
C27 C32 C33 109.2(2)
C34 C32 C33 109.7(2)
C27 C32 H32 108.1
C34 C32 H32 108.1
C33 C32 H32 108.1
C32 C33 H33A 109.5
C32 C33 H33B 109.5
H33A C33 H33B 109.5
C32 C33 H33C 109.5
H33A C33 H33C 109.5
H33B C33 H33C 109.5
C32 C34 H34A 109.5
C32 C34 H34B 109.5
H34A C34 H34B 109.5
C32 C34 H34C 109.5
H34A C34 H34C 109.5
H34B C34 H34C 109.5
C31 C35 C37 113.3(2)
C31 C35 C36 110.2(2)
C37 C35 C36 109.8(2)
C31 C35 H35 107.8
C37 C35 H35 107.8
C36 C35 H35 107.8
C35 C36 H36A 109.5
C35 C36 H36B 109.5
H36A C36 H36B 109.5
C35 C36 H36C 109.5
H36A C36 H36C 109.5
H36B C36 H36C 109.5
C35 C37 H37A 109.5
C35 C37 H37B 109.5
H37A C37 H37B 109.5
C35 C37 H37C 109.5
H37A C37 H37C 109.5
H37B C37 H37C 109.5
C43 C38 C39 118.9(2)
C43 C38 N2 121.3(2)
C39 C38 N2 119.6(2)
C40 C39 C38 119.4(2)
C40 C39 C44 119.9(2)
C38 C39 C44 120.6(2)
C41 C40 C39 121.7(2)
C41 C40 H40 119.2
C39 C40 H40 119.2
C42 C41 C40 118.7(2)
C42 C41 H41 120.6
C40 C41 H41 120.6
C41 C42 C43 121.9(2)
C41 C42 H42 119.1
C43 C42 H42 119.1
C42 C43 C38 119.3(2)
C42 C43 C47 118.6(2)
C38 C43 C47 122.0(2)
C39 C44 C45 110.5(2)
C39 C44 C46 113.3(2)
C45 C44 C46 110.7(3)
C39 C44 H44 107.4
C45 C44 H44 107.4
C46 C44 H44 107.4
C44 C45 H45A 109.5
C44 C45 H45B 109.5
H45A C45 H45B 109.5
C44 C45 H45C 109.5
H45A C45 H45C 109.5
H45B C45 H45C 109.5
C44 C46 H46A 109.5
C44 C46 H46B 109.5
H46A C46 H46B 109.5
C44 C46 H46C 109.5
H46A C46 H46C 109.5
H46B C46 H46C 109.5
C43 C47 C49 111.9(2)
C43 C47 C48 110.7(2)
C49 C47 C48 109.8(2)
C43 C47 H47 108.1
C49 C47 H47 108.1
C48 C47 H47 108.1
C47 C48 H48A 109.5
C47 C48 H48B 109.5
H48A C48 H48B 109.5
C47 C48 H48C 109.5
H48A C48 H48C 109.5
H48B C48 H48C 109.5
C47 C49 H49A 109.5
C47 C49 H49B 109.5
H49A C49 H49B 109.5
C47 C49 H49C 109.5
H49A C49 H49C 109.5
H49B C49 H49C 109.5

loop_
_geom_bond_atom_site_label_1
_geom_bond_atom_site_label_2
_geom_bond_distance
Tl1 N2 2.416(2)
Tl1 N1 2.463(2)
P1 N1 1.617(2)
P1 C1 1.711(2)
P1 C8 1.830(2)
P1 C2 1.842(2)
N1 C26 1.430(3)
C1 P2 1.712(2)
C1 H1 0.9500
P2 N2 1.611(2)
P2 C20 1.816(3)
P2 C14 1.825(2)
N2 C38 1.422(3)
C2 C3 1.395(3)
C2 C7 1.401(3)
C3 C4 1.385(3)
C3 H3 0.9500
C4 C5 1.391(4)
C4 H4 0.9500
C5 C6 1.387(4)
C5 H5 0.9500
C6 C7 1.396(4)
C6 H6 0.9500
C7 H7 0.9500
C8 C9 1.395(3)
C8 C13 1.407(3)
C9 C10 1.395(3)
C9 H9 0.9500
C10 C11 1.389(4)
C10 H10 0.9500
C11 C12 1.389(4)
C11 H11 0.9500
C12 C13 1.396(4)
C12 H12 0.9500
C13 H13 0.9500
C14 C15 1.382(4)
C14 C19 1.402(3)
C15 C16 1.406(3)
C15 H15 0.9500
C16 C17 1.382(4)
C16 H16 0.9500
C17 C18 1.388(5)
C17 H17 0.9500
C18 C19 1.393(4)
C18 H18 0.9500
C19 H19 0.9500
C20 C21 1.397(3)
C20 C25 1.398(4)
C21 C22 1.392(4)
C21 H21 0.9500
C22 C23 1.386(4)
C22 H22 0.9500
C23 C24 1.390(4)
C23 H23 0.9500
C24 C25 1.391(4)
C24 H24 0.9500
C25 H25 0.9500
C26 C31 1.417(3)
C26 C27 1.417(3)
C27 C28 1.396(3)
C27 C32 1.522(3)
C28 C29 1.390(4)
C28 H28 0.9500
C29 C30 1.386(4)
C29 H29 0.9500
C30 C31 1.400(3)
C30 H30 0.9500
C31 C35 1.517(3)
C32 C34 1.529(4)
C32 C33 1.535(4)
C32 H32 1.0000
C33 H33A 0.9800
C33 H33B 0.9800
C33 H33C 0.9800
C34 H34A 0.9800
C34 H34B 0.9800
C34 H34C 0.9800
C35 C37 1.532(3)
C35 C36 1.538(4)
C35 H35 1.0000
C36 H36A 0.9800
C36 H36B 0.9800
C36 H36C 0.9800
C37 H37A 0.9800
C37 H37B 0.9800
C37 H37C 0.9800
C38 C43 1.414(3)
C38 C39 1.419(3)
C39 C40 1.394(3)
C39 C44 1.515(3)
C40 C41 1.390(4)
C40 H40 0.9500
C41 C42 1.380(4)
C41 H41 0.9500
C42 C43 1.400(3)
C42 H42 0.9500
C43 C47 1.516(3)
C44 C45 1.520(4)
C44 C46 1.534(4)
C44 H44 1.0000
C45 H45A 0.9800
C45 H45B 0.9800
C45 H45C 0.9800
C46 H46A 0.9800
C46 H46B 0.9800
C46 H46C 0.9800
C47 C49 1.531(4)
C47 C48 1.532(4)
C47 H47 1.0000
C48 H48A 0.9800
C48 H48B 0.9800
C48 H48C 0.9800
C49 H49A 0.9800
C49 H49B 0.9800
C49 H49C 0.9800
